data_2217940
loop_
_publ_author_name
'Odaba\,so\(glu, Mustafa'
'B\"uy\"ukg\"ung\"or, Orhan'

_publ_section_title
;
 2-(3-Oxo-1,3-dihydroisobenzofuran-1-ylamino)benzoic acid
;
_journal_coeditor_code HK2434
_journal_issue 4
_journal_name_full 'Acta Crystallographica Section E'
_journal_page_first o752
_journal_page_last o753
_journal_paper_doi 10.1107/S160053680800754X
_journal_volume 64
_journal_year 2008
_chemical_formula_iupac 'C15 H11 N O4'
_chemical_formula_moiety 'C15 H11 N O4'
_chemical_formula_sum 'C15 H11 N O4'
_chemical_formula_weight 269.25
_chemical_name_common 3-(2-carboxyphenylamino)phthalide
_chemical_name_systematic
;
2-(3-oxo-1,3-dihydroisobenzofuran-1-ylamino)benzoic acid
;
_space_group_IT_number 14
_symmetry_cell_setting monoclinic
_symmetry_space_group_name_Hall '-P 2ybc'
_symmetry_space_group_name_H-M 'P 1 21/c 1'
_atom_sites_solution_hydrogens geom
_atom_sites_solution_primary direct
_atom_sites_solution_secondary difmap
_audit_creation_method SHELXL-97
_cell_angle_alpha 90.00
_cell_angle_beta 101.061(5)
_cell_angle_gamma 90.00
_cell_formula_units_Z 4
_cell_length_a 7.8135(6)
_cell_length_b 22.6205(10)
_cell_length_c 7.0902(5)
_cell_measurement_reflns_used 12715
_cell_measurement_temperature 296
_cell_measurement_theta_max 27.30
_cell_measurement_theta_min 1.80
_cell_volume 1229.88(14)
_computing_cell_refinement 'X-AREA (Stoe & Cie, 2002)'
_computing_data_collection 'X-AREA (Stoe & Cie, 2002)'
_computing_data_reduction 'X-RED32 (Stoe & Cie, 2002)'
_computing_molecular_graphics 'ORTEP-3 for Windows (Farrugia, 1997)'
_computing_publication_material 'WinGX (Farrugia, 1999)'
_computing_structure_refinement 'SHELXL97 (Sheldrick, 2008)'
_computing_structure_solution 'SHELXS97 (Sheldrick, 2008)'
_diffrn_ambient_temperature 296
_diffrn_detector_area_resol_mean 6.67
_diffrn_measured_fraction_theta_full 1.000
_diffrn_measured_fraction_theta_max 1.000
_diffrn_measurement_device_type 'Stoe IPDSII'
_diffrn_measurement_method '\w scan rotation method'
_diffrn_radiation_monochromator 'plane graphite'
_diffrn_radiation_type MoK\a
_diffrn_radiation_wavelength 0.71073
_diffrn_reflns_av_R_equivalents 0.0344
_diffrn_reflns_av_sigmaI/netI 0.0251
_diffrn_reflns_limit_h_max 9
_diffrn_reflns_limit_h_min -9
_diffrn_reflns_limit_k_max 28
_diffrn_reflns_limit_k_min -28
_diffrn_reflns_limit_l_max 8
_diffrn_reflns_limit_l_min -8
_diffrn_reflns_number 12715
_diffrn_reflns_theta_full 26.49
_diffrn_reflns_theta_max 26.49
_diffrn_reflns_theta_min 1.80
_diffrn_standards_decay_% <2
_diffrn_standards_number 0
_exptl_absorpt_coefficient_mu 0.107
_exptl_absorpt_correction_T_max 0.9816
_exptl_absorpt_correction_T_min 0.9579
_exptl_absorpt_correction_type integration
_exptl_absorpt_process_details '(X-RED32; Stoe & Cie, 2002)'
_exptl_crystal_colour colorless
_exptl_crystal_density_diffrn 1.454
_exptl_crystal_density_method 'not measured'
_exptl_crystal_description prism
_exptl_crystal_F_000 560
_exptl_crystal_size_max 0.550
_exptl_crystal_size_mid 0.363
_exptl_crystal_size_min 0.180
_refine_diff_density_max 0.162
_refine_diff_density_min -0.174
_refine_ls_extinction_method none
_refine_ls_goodness_of_fit_ref 1.068
_refine_ls_hydrogen_treatment refall
_refine_ls_matrix_type full
_refine_ls_number_parameters 225
_refine_ls_number_reflns 2536
_refine_ls_number_restraints 0
_refine_ls_restrained_S_all 1.068
_refine_ls_R_factor_all 0.0633
_refine_ls_R_factor_gt 0.0433
_refine_ls_shift/su_max_lt 0.001
_refine_ls_shift/su_mean 0.000
_refine_ls_structure_factor_coef Fsqd
_refine_ls_weighting_details 'calc w=1/[\s^2^(Fo^2^)+(0.0403P)^2^+0.2251P] where P=(Fo^2^+2Fc^2^)/3'
_refine_ls_weighting_scheme calc
_refine_ls_wR_factor_gt 0.0860
_refine_ls_wR_factor_ref 0.0927
_reflns_number_gt 1958
_reflns_number_total 2536
_reflns_threshold_expression I>2\s(I)
_cod_data_source_file hk2434.cif
_cod_data_source_block I
_cod_original_sg_symbol_H-M 'P 21/c'
_cod_database_code 2217940
_cod_database_fobs_code 2217940

loop_
_symmetry_equiv_pos_as_xyz
'x, y, z'
'-x, y+1/2, -z+1/2'
'-x, -y, -z'
'x, -y-1/2, z-1/2'

loop_
_atom_site_type_symbol
_atom_site_label
_atom_site_fract_x
_atom_site_fract_y
_atom_site_fract_z
_atom_site_U_iso_or_equiv
_atom_site_adp_type
_atom_site_calc_flag
_atom_site_occupancy
C C1 0.6576(2) 0.26649(7) 0.4899(2) 0.0402(4) Uani d 1
C C2 0.8303(2) 0.24430(7) 0.5812(2) 0.0367(4) Uani d 1
C C3 0.9781(3) 0.27532(8) 0.6650(3) 0.0457(4) Uani d 1
C C4 1.1272(3) 0.24364(9) 0.7337(3) 0.0518(5) Uani d 1
C C5 1.1279(3) 0.18248(9) 0.7191(3) 0.0511(5) Uani d 1
C C6 0.9805(2) 0.15141(8) 0.6356(3) 0.0460(4) Uani d 1
C C7 0.8308(2) 0.18333(7) 0.5662(2) 0.0354(4) Uani d 1
C C8 0.6571(2) 0.16362(7) 0.4548(3) 0.0364(4) Uani d 1
C C9 0.4218(2) 0.09230(6) 0.4534(2) 0.0332(4) Uani d 1
C C10 0.3436(2) 0.04653(6) 0.5436(2) 0.0321(3) Uani d 1
C C11 0.1982(2) 0.01723(7) 0.4399(3) 0.0396(4) Uani d 1
C C12 0.1264(2) 0.03208(8) 0.2541(3) 0.0458(4) Uani d 1
C C13 0.2021(2) 0.07689(8) 0.1666(3) 0.0435(4) Uani d 1
C C14 0.3465(2) 0.10673(7) 0.2628(2) 0.0389(4) Uani d 1
C C15 0.4117(2) 0.02788(6) 0.7427(2) 0.0334(3) Uani d 1
N N1 0.56924(19) 0.12145(6) 0.5475(2) 0.0387(3) Uani d 1
O O1 0.60404(19) 0.31643(5) 0.4713(2) 0.0563(4) Uani d 1
O O2 0.55684(15) 0.21973(5) 0.41990(18) 0.0437(3) Uani d 1
O O3 0.53512(17) 0.05196(5) 0.84778(17) 0.0457(3) Uani d 1
O O4 0.32808(17) -0.01696(5) 0.80153(19) 0.0481(3) Uani d 1
H H1 0.596(2) 0.1184(8) 0.670(3) 0.046(5) Uiso d 1
H H3 0.975(3) 0.3188(9) 0.671(3) 0.058(6) Uiso d 1
H H4 1.229(3) 0.2630(9) 0.792(3) 0.060(6) Uiso d 1
H H4A 0.383(3) -0.0277(11) 0.931(4) 0.094(9) Uiso d 1
H H5 1.233(3) 0.1623(8) 0.764(3) 0.055(6) Uiso d 1
H H6 0.980(3) 0.1090(9) 0.626(3) 0.053(5) Uiso d 1
H H8 0.665(2) 0.1498(7) 0.325(3) 0.036(4) Uiso d 1
H H11 0.149(2) -0.0136(8) 0.506(3) 0.045(5) Uiso d 1
H H12 0.030(3) 0.0113(9) 0.191(3) 0.055(6) Uiso d 1
H H13 0.154(2) 0.0893(8) 0.035(3) 0.049(5) Uiso d 1
H H14 0.394(2) 0.1377(8) 0.199(3) 0.047(5) Uiso d 1

loop_
_atom_site_aniso_label
_atom_site_aniso_U_11
_atom_site_aniso_U_22
_atom_site_aniso_U_33
_atom_site_aniso_U_12
_atom_site_aniso_U_13
_atom_site_aniso_U_23
C1 0.0518(10) 0.0365(8) 0.0337(9) -0.0007(7) 0.0115(8) 0.0015(6)
C2 0.0436(9) 0.0365(8) 0.0316(8) -0.0055(7) 0.0113(7) -0.0002(6)
C3 0.0524(11) 0.0441(10) 0.0421(10) -0.0141(8) 0.0130(8) -0.0057(8)
C4 0.0421(11) 0.0669(12) 0.0456(11) -0.0212(10) 0.0068(9) -0.0065(9)
C5 0.0371(10) 0.0647(12) 0.0497(11) 0.0009(9) 0.0041(9) 0.0057(9)
C6 0.0433(10) 0.0409(9) 0.0520(11) 0.0000(8) 0.0040(8) 0.0030(8)
C7 0.0375(9) 0.0359(8) 0.0333(9) -0.0051(7) 0.0080(7) 0.0024(6)
C8 0.0389(9) 0.0318(8) 0.0373(9) -0.0013(7) 0.0040(7) 0.0031(6)
C9 0.0321(8) 0.0308(7) 0.0361(9) 0.0020(6) 0.0044(7) -0.0020(6)
C10 0.0298(8) 0.0316(7) 0.0351(9) 0.0028(6) 0.0066(7) 0.0001(6)
C11 0.0329(9) 0.0422(9) 0.0429(10) -0.0047(7) 0.0054(7) -0.0011(7)
C12 0.0366(10) 0.0522(10) 0.0448(11) -0.0082(8) -0.0017(8) -0.0046(8)
C13 0.0426(10) 0.0487(10) 0.0351(10) 0.0033(8) -0.0025(8) 0.0010(7)
C14 0.0400(10) 0.0378(8) 0.0375(9) -0.0014(7) 0.0041(7) 0.0041(7)
C15 0.0316(8) 0.0309(7) 0.0385(9) -0.0003(6) 0.0089(7) -0.0008(6)
N1 0.0415(8) 0.0396(7) 0.0325(8) -0.0098(6) 0.0010(6) 0.0048(6)
O1 0.0735(10) 0.0368(6) 0.0577(9) 0.0114(6) 0.0107(7) 0.0040(6)
O2 0.0425(7) 0.0373(6) 0.0479(7) 0.0009(5) -0.0001(6) 0.0049(5)
O3 0.0525(8) 0.0435(6) 0.0369(7) -0.0141(6) -0.0020(6) 0.0051(5)
O4 0.0461(7) 0.0540(7) 0.0419(7) -0.0159(6) 0.0028(6) 0.0113(6)

loop_
_atom_type_symbol
_atom_type_description
_atom_type_scat_dispersion_real
_atom_type_scat_dispersion_imag
_atom_type_scat_source
C C 0.0033 0.0016 'International Tables Vol C Tables 4.2.6.8 and 6.1.1.4'
H H 0.0000 0.0000 'International Tables Vol C Tables 4.2.6.8 and 6.1.1.4'
N N 0.0061 0.0033 'International Tables Vol C Tables 4.2.6.8 and 6.1.1.4'
O O 0.0106 0.0060 'International Tables Vol C Tables 4.2.6.8 and 6.1.1.4'

loop_
_geom_angle_atom_site_label_1
_geom_angle_atom_site_label_2
_geom_angle_atom_site_label_3
_geom_angle
C1 O2 C8 110.76(12)
C15 O4 H4A 109.6(15)
C9 N1 C8 122.22(14)
C9 N1 H1 118.1(13)
C8 N1 H1 118.7(13)
O1 C1 O2 121.82(16)
O1 C1 C2 129.81(16)
O2 C1 C2 108.36(13)
C7 C2 C3 121.61(16)
C7 C2 C1 108.84(14)
C3 C2 C1 129.51(15)
C4 C3 C2 117.92(17)
C4 C3 H3 122.0(12)
C2 C3 H3 120.0(12)
C3 C4 C5 120.56(18)
C3 C4 H4 120.3(13)
C5 C4 H4 119.1(13)
C6 C5 C4 121.62(19)
C6 C5 H5 120.1(12)
C4 C5 H5 118.3(12)
C5 C6 C7 117.75(17)
C5 C6 H6 122.0(12)
C7 C6 H6 120.3(12)
C6 C7 C2 120.54(16)
C6 C7 C8 130.55(15)
C2 C7 C8 108.71(14)
N1 C8 O2 111.53(14)
N1 C8 C7 115.34(14)
O2 C8 C7 103.22(12)
N1 C8 H8 110.1(10)
O2 C8 H8 104.0(10)
C7 C8 H8 111.9(10)
N1 C9 C14 120.64(15)
N1 C9 C10 121.49(14)
C14 C9 C10 117.86(14)
C11 C10 C9 119.13(15)
C11 C10 C15 118.49(14)
C9 C10 C15 122.37(14)
C12 C11 C10 122.10(16)
C12 C11 H11 121.2(11)
C10 C11 H11 116.7(11)
C11 C12 C13 118.70(16)
C11 C12 H12 119.0(12)
C13 C12 H12 122.3(13)
C14 C13 C12 121.22(17)
C14 C13 H13 117.3(11)
C12 C13 H13 121.5(11)
C13 C14 C9 120.98(16)
C13 C14 H14 118.8(11)
C9 C14 H14 120.2(11)
O3 C15 O4 121.99(15)
O3 C15 C10 123.52(14)
O4 C15 C10 114.49(13)

loop_
_geom_bond_atom_site_label_1
_geom_bond_atom_site_label_2
_geom_bond_distance
O4 H4A 0.97(3)
N1 H1 0.86(2)
C1 O1 1.203(2)
C1 O2 1.355(2)
C1 C2 1.469(2)
C2 C7 1.383(2)
C2 C3 1.384(2)
C3 C4 1.375(3)
C3 H3 0.98(2)
C4 C5 1.387(3)
C4 H4 0.93(2)
C5 C6 1.382(3)
C5 H5 0.94(2)
C6 C7 1.382(2)
C6 H6 0.963(19)
C7 C8 1.501(2)
C8 N1 1.409(2)
C8 O2 1.4872(18)
C8 H8 0.983(18)
C9 N1 1.383(2)
C9 C14 1.405(2)
C9 C10 1.415(2)
C10 C11 1.397(2)
C10 C15 1.472(2)
C11 C12 1.371(3)
C11 H11 0.96(2)
C12 C13 1.380(3)
C12 H12 0.93(2)
C13 C14 1.378(2)
C13 H13 0.98(2)
C14 H14 0.948(19)
C15 O3 1.2271(19)
C15 O4 1.3168(19)

loop_
_geom_hbond_atom_site_label_D
_geom_hbond_atom_site_label_H
_geom_hbond_atom_site_label_A
_geom_hbond_site_symmetry_A
_geom_hbond_distance_DH
_geom_hbond_distance_HA
_geom_hbond_distance_DA
_geom_hbond_angle_DHA
N1 H1 O3 . 0.86(2) 2.074(19) 2.7004(18) 129.3(16)
N1 H1 O1 4_566 0.86(2) 2.58(2) 3.281(2) 138.9(15)
O4 H4A O3 3_657 0.97(3) 1.67(3) 2.6329(17) 174(2)
C4 H4 O2 4_666 0.93(2) 2.58(2) 3.464(2) 158.9(17)
C8 H8 O1 4_565 0.983(18) 2.580(17) 3.403(2) 141.4(12)

loop_
_geom_torsion_atom_site_label_1
_geom_torsion_atom_site_label_2
_geom_torsion_atom_site_label_3
_geom_torsion_atom_site_label_4
_geom_torsion
O1 C1 O2 C8 177.50(16)
C2 C1 O2 C8 -1.67(18)
O1 C1 C2 C7 -179.60(18)
O2 C1 C2 C7 -0.52(19)
O1 C1 C2 C3 -2.1(3)
O2 C1 C2 C3 177.00(17)
C7 C2 C3 C4 0.0(3)
C1 C2 C3 C4 -177.23(17)
C2 C3 C4 C5 -0.1(3)
C3 C4 C5 C6 0.1(3)
C4 C5 C6 C7 0.0(3)
C5 C6 C7 C2 -0.1(3)
C5 C6 C7 C8 174.15(19)
C3 C2 C7 C6 0.1(3)
C1 C2 C7 C6 177.86(16)
C3 C2 C7 C8 -175.31(16)
C1 C2 C7 C8 2.45(19)
C6 C7 C8 N1 60.0(3)
C2 C7 C8 N1 -125.16(15)
C6 C7 C8 O2 -178.07(18)
C2 C7 C8 O2 -3.27(18)
N1 C8 O2 C1 127.43(15)
C7 C8 O2 C1 3.01(18)
O2 C8 N1 C9 72.79(19)
C7 C8 N1 C9 -169.91(14)
C14 C9 N1 C8 -4.3(2)
C10 C9 N1 C8 174.57(15)
N1 C9 C10 C11 -177.90(15)
C14 C9 C10 C11 1.0(2)
N1 C9 C10 C15 1.1(2)
C14 C9 C10 C15 -179.97(15)
C9 C10 C11 C12 -1.2(2)
C15 C10 C11 C12 179.71(16)
C10 C11 C12 C13 0.9(3)
C11 C12 C13 C14 -0.4(3)
C12 C13 C14 C9 0.3(3)
N1 C9 C14 C13 178.36(16)
C10 C9 C14 C13 -0.5(2)
C11 C10 C15 O3 -177.61(16)
C9 C10 C15 O3 3.4(2)
C11 C10 C15 O4 1.8(2)
C9 C10 C15 O4 -177.24(14)

loop_
_cod_related_entry_id
_cod_related_entry_database
_cod_related_entry_code
1 ChemSpider 454561
